data_9005563
loop_
_publ_author_name
'Yang, Z.'
'Fleck, M.'
'Smith, M.'
'Tao, K.'
'Song, R.'
'Zhang, P.'

_publ_section_title
;
 The crystal structure of natural Fe-rich chevkinite-(Ce)
;
_journal_name_full 'European Journal of Mineralogy'
_journal_page_first 969
_journal_page_last 975
_journal_paper_doi 10.1127/0935-1221/2002/0014-0969
_journal_volume 14
_journal_year 2002
_chemical_formula_sum 'Ca0.14 Ce3.686 Fe1.74 H1.28 Mg0.24 Nb0.14 O22 Si4 Ti2.74'
_chemical_name_mineral Chevkinite-(Ce)
_space_group_IT_number 12
_symmetry_space_group_name_Hall '-C 2y'
_symmetry_space_group_name_H-M 'C 1 2/m 1'
_cell_angle_alpha 90
_cell_angle_beta 100.60
_cell_angle_gamma 90
_cell_formula_units_Z 2
_cell_length_a 13.456
_cell_length_b 5.728
_cell_length_c 11.083
_cell_volume 839.656
_database_code_amcsd 0006951
_exptl_crystal_density_diffrn 4.884
_cod_original_formula_sum 'Ce3.686 Ca.14 Fe1.74 Mg.24 Ti2.74 Nb.14 Si4 O22 H1.28'
_cod_database_code 9005563

loop_
_space_group_symop_operation_xyz
x,y,z
1/2+x,1/2+y,z
x,-y,z
1/2+x,1/2-y,z
-x,y,-z
1/2-x,1/2+y,-z
-x,-y,-z
1/2-x,1/2-y,-z

loop_
_atom_site_aniso_label
_atom_site_aniso_U_11
_atom_site_aniso_U_22
_atom_site_aniso_U_33
_atom_site_aniso_U_12
_atom_site_aniso_U_13
_atom_site_aniso_U_23
CeA1 0.01550 0.02200 0.01510 0.00000 0.00240 0.00000
CaA1 0.01550 0.02200 0.01510 0.00000 0.00240 0.00000
CeA2 0.01180 0.03940 0.01260 0.00000 0.00300 0.00000
CaA2 0.01180 0.03940 0.01260 0.00000 0.00300 0.00000
FeB 0.02350 0.02060 0.01200 0.00000 0.00210 0.00000
MgB 0.02350 0.02060 0.01200 0.00000 0.00210 0.00000
TiB 0.02350 0.02060 0.01200 0.00000 0.00210 0.00000
FeC1 0.01390 0.01600 0.00960 0.00050 0.00160 0.00010
TiC1 0.01390 0.01600 0.00960 0.00050 0.00160 0.00010
NbC1 0.01390 0.01600 0.00960 0.00050 0.00160 0.00010
FeC2A 0.01500 0.01580 0.01230 0.00000 0.00090 0.00000
TiC2A 0.01500 0.01580 0.01230 0.00000 0.00090 0.00000
NbC2A 0.01500 0.01580 0.01230 0.00000 0.00090 0.00000
FeC2B 0.01490 0.01930 0.01260 0.00000 0.00420 0.00000
TiC2B 0.01490 0.01930 0.01260 0.00000 0.00420 0.00000
NbC2B 0.01490 0.01930 0.01260 0.00000 0.00420 0.00000
Si1 0.01160 0.01210 0.00950 0.00000 0.00230 0.00000
Si2 0.01320 0.01660 0.00800 0.00000 0.00260 0.00000
O1 0.02500 0.01400 0.01100 0.00200 0.00200 0.00100
O2 0.01500 0.02100 0.01500 -0.00300 0.00400 -0.00200
O3 0.03200 0.02600 0.01900 0.01200 0.00100 0.00200
O4 0.01200 0.01700 0.01400 0.00000 0.00600 0.00000
O-H5 0.01100 0.01500 0.01700 0.00000 0.00000 0.00000
O5 0.01100 0.01500 0.01700 0.00000 0.00000 0.00000
O-H6 0.01300 0.06600 0.02000 0.00000 -0.00200 0.00000
O6 0.01300 0.06600 0.02000 0.00000 -0.00200 0.00000
O7 0.03100 0.06800 0.02400 0.00000 0.01900 0.00000
O8 0.01900 0.02200 0.01200 0.00000 0.00200 0.00000

loop_
_atom_site_label
_atom_site_fract_x
_atom_site_fract_y
_atom_site_fract_z
_atom_site_occupancy
_atom_site_U_iso_or_equiv
_atom_site_type_symbol
_atom_site_attached_hydrogens
CeA1 0.35619 0.00000 0.23436 0.93400 0.01760 Ce 0
CaA1 0.35619 0.00000 0.23436 0.02000 0.01760 Ca 0
CeA2 0.06965 0.00000 0.23967 0.90900 0.02120 Ce 0
CaA2 0.06965 0.00000 0.23967 0.05000 0.02120 Ca 0
FeB 0.50000 0.00000 0.00000 0.55000 0.01880 Fe 0
MgB 0.50000 0.00000 0.00000 0.24000 0.01880 Mg 0
TiB 0.50000 0.00000 0.00000 0.18000 0.01880 Ti 0
FeC1 0.25000 0.25000 0.50000 0.39000 0.01330 Fe 0
TiC1 0.25000 0.25000 0.50000 0.55000 0.01330 Ti 0
NbC1 0.25000 0.25000 0.50000 0.03000 0.01330 Nb 0
FeC2A 0.50000 0.00000 0.50000 0.27000 0.01450 Fe 0
TiC2A 0.50000 0.00000 0.50000 0.66000 0.01450 Ti 0
NbC2A 0.50000 0.00000 0.50000 0.04000 0.01450 Nb 0
FeC2B 0.00000 0.00000 0.50000 0.14000 0.01540 Fe 0
TiC2B 0.00000 0.00000 0.50000 0.80000 0.01540 Ti 0
NbC2B 0.00000 0.00000 0.50000 0.04000 0.01540 Nb 0
Si1 0.20090 -0.50000 0.23140 1.00000 0.01100 Si 0
Si2 0.35760 -0.50000 0.04660 1.00000 0.01250 Si 0
O1 0.22810 0.26500 0.31450 1.00000 0.01690 O 0
O2 0.47790 0.25420 0.37370 1.00000 0.01650 O 0
O3 0.42610 0.27230 0.09350 1.00000 0.02580 O 0
O4 0.14620 0.00000 0.47760 1.00000 0.01400 O 0
O-H5 0.34760 0.00000 0.48960 0.32000 0.01470 O 1
O5 0.34760 0.00000 0.48960 0.68000 0.01470 O 0
O-H6 0.08490 -0.50000 0.17180 0.32000 0.03300 O 1
O6 0.08490 -0.50000 0.17180 0.68000 0.03300 O 0
O7 0.27060 -0.50000 0.12870 1.00000 0.03900 O 0
O8 0.18680 0.00000 0.09650 1.00000 0.01770 O 0

loop_
_cod_changelog_entry_id
_cod_changelog_entry_author
_cod_changelog_entry_date
_cod_changelog_entry_text
1
;cod-tools version 3.8.0
Id: cif_guess_AMCSD_atom_types 9574 2023-05-10 09:00:05Z saulius
;
2023-05-10T18:50:14+03:00
;Derived atom types and hydrogen counts
from atom names that follow the AMCSD naming convention
(Wat == water, O-H == hydroxyl).
;
2
;cod-tools version 3.10.1
Id: cif_fix_AMCSD_aniso_labels 10200 2024-08-01 14:09:44Z saulius
;
2024-08-02T12:20:59+03:00
;Changed the following '_atom_site_aniso_label' values:
'OH5' -> 'O-H5'
'OH6' -> 'O-H6'
;

loop_
_cod_related_entry_id
_cod_related_entry_database
_cod_related_entry_code
1 AMCSD 0006951
